data_7711734
loop_
_publ_author_name
'Gogia, Alisha'
'Khullar, Sadhika'
'Chanda, Alokananda'
'Mandal, Sanjay K.'

_publ_section_title
;
 Effect of the flexible chain length of a dimetal subunit on the formation
 of 1D coordination polymers to molecular rectangles
;
_journal_name_full 'Dalton Transactions'
_journal_paper_doi 10.1039/D2DT02850F
_journal_year 2022
_chemical_formula_moiety 'C34 H34 Cl2 Cu2 N6 O13, C2 H6 O, H2 O'
_chemical_formula_sum 'C36 H42 Cl2 Cu2 N6 O15'
_chemical_formula_weight 996.73
_space_group_crystal_system triclinic
_space_group_IT_number 2
_space_group_name_Hall '-P 1'
_space_group_name_H-M_alt 'P -1'
_atom_sites_solution_hydrogens mixed
_atom_sites_solution_primary dual
_audit_update_record
;
2021-11-05 deposited with the CCDC.	2022-10-24 downloaded from the CCDC.
;
_cell_angle_alpha 104.148(5)
_cell_angle_beta 92.767(5)
_cell_angle_gamma 104.970(5)
_cell_formula_units_Z 2
_cell_length_a 8.3591(18)
_cell_length_b 14.062(3)
_cell_length_c 17.681(3)
_cell_measurement_reflns_used 1329
_cell_measurement_temperature 100.(2)
_cell_measurement_theta_max 22.6252
_cell_measurement_theta_min 1.7792
_cell_volume 1933.1(7)
_computing_cell_refinement 'APEX2 v2014.11-0 (Bruker AXS)'
_computing_data_collection 'APEX2 v2014.11-0 (Bruker AXS)'
_computing_data_reduction 'SAINT V8.30C (Bruker AXS Inc., 2013)'
_computing_molecular_graphics 'Olex2 (Dolomanov et al., 2009)'
_computing_publication_material 'Olex2 (Dolomanov et al., 2009)'
_computing_structure_refinement 'SHELXL-2014/7 (Sheldrick, 2014)'
_computing_structure_solution 'SHELXT-2014/5 (Sheldrick, 2014)'
_diffrn_ambient_temperature 100.(2)
_diffrn_detector_area_resol_mean 8.3333
_diffrn_measured_fraction_theta_full 0.991
_diffrn_measured_fraction_theta_max 0.991
_diffrn_measurement_device_type 'Bruker Kappa APEX II'
_diffrn_measurement_method 'phi and omega scan'
_diffrn_radiation_monochromator Graphite
_diffrn_radiation_type 'Mo K\a'
_diffrn_radiation_wavelength 0.71073
_diffrn_reflns_av_R_equivalents 0.0592
_diffrn_reflns_av_unetI/netI 0.0555
_diffrn_reflns_limit_h_max 9
_diffrn_reflns_limit_h_min -9
_diffrn_reflns_limit_k_max 16
_diffrn_reflns_limit_k_min -15
_diffrn_reflns_limit_l_max 20
_diffrn_reflns_limit_l_min -21
_diffrn_reflns_number 28772
_diffrn_reflns_theta_full 25.13
_diffrn_reflns_theta_max 25.13
_diffrn_reflns_theta_min 1.20
_diffrn_source 'Sealed tube'
_diffrn_source_type 'Fine Focus'
_exptl_absorpt_coefficient_mu 1.320
_exptl_absorpt_correction_T_max 0.75
_exptl_absorpt_correction_T_min 0.65
_exptl_absorpt_correction_type multi-scan
_exptl_absorpt_process_details 'SADABS V2012/1 (Bruker AXS Inc.)'
_exptl_crystal_colour blue
_exptl_crystal_density_diffrn 1.712
_exptl_crystal_density_method 'not measured'
_exptl_crystal_description block
_exptl_crystal_F_000 1024
_exptl_crystal_size_max 0.24
_exptl_crystal_size_mid 0.17
_exptl_crystal_size_min 0.12
_refine_diff_density_max 1.924
_refine_diff_density_min -1.111
_refine_ls_extinction_method SHELXL
_refine_ls_goodness_of_fit_ref 1.075
_refine_ls_hydrogen_treatment mixed
_refine_ls_matrix_type full
_refine_ls_number_constraints 71
_refine_ls_number_parameters 543
_refine_ls_number_reflns 6829
_refine_ls_number_restraints 6
_refine_ls_restrained_S_all 1.088
_refine_ls_R_factor_all 0.0610
_refine_ls_R_factor_gt 0.0475
_refine_ls_shift/su_max 0.001
_refine_ls_shift/su_mean 0.000
_refine_ls_structure_factor_coef Fsqd
_refine_ls_weighting_details 'w=1/[\s^2^(Fo^2^)+(0.0744P)^2^+0.4009P] where P=(Fo^2^+2Fc^2^)/3'
_refine_ls_weighting_scheme calc
_refine_ls_wR_factor_gt 0.1281
_refine_ls_wR_factor_ref 0.1409
_reflns_number_gt 5469
_reflns_number_total 6829
_reflns_threshold_expression 'I > 2\s(I)'
_cod_data_source_file d2dt02850f2.cif
_cod_data_source_block 2
_cod_database_code 7711734

loop_
_space_group_symop_operation_xyz
'x, y, z'
'-x, -y, -z'

loop_
_atom_site_type_symbol
_atom_site_label
_atom_site_fract_x
_atom_site_fract_y
_atom_site_fract_z
_atom_site_U_iso_or_equiv
_atom_site_adp_type
_atom_site_calc_flag
_atom_site_refinement_flags_adp
_atom_site_refinement_flags_occupancy
_atom_site_refinement_flags_posn
_atom_site_occupancy
_atom_site_disorder_assembly
_atom_site_disorder_group
Cu Cu1 0.35706(6) 0.78150(4) 0.16659(3) 0.01216(15) Uani d . . . 1 . .
Cu Cu2 0.66736(6) 0.74823(4) 0.67316(3) 0.01320(16) Uani d . . . 1 . .
Cl Cl1 0.11799(12) 0.52958(7) 0.14521(6) 0.0162(2) Uani d . . . 1 . .
Cl Cl2 0.82376(13) 0.85768(8) 0.87116(6) 0.0173(2) Uani d . . . 1 . .
O O1 0.1436(4) 0.6148(2) 0.11106(19) 0.0238(7) Uani d . . . 1 . .
O O2 -0.0042(4) 0.4437(2) 0.0940(2) 0.0339(9) Uani d . . . 1 . .
O O3 0.2725(4) 0.5057(3) 0.1548(2) 0.0292(8) Uani d . . . 1 . .
O O4 0.0568(4) 0.5556(3) 0.22002(18) 0.0286(8) Uani d . . . 1 . .
O O5 0.4154(3) 0.7963(2) 0.27978(16) 0.0153(6) Uani d . . . 1 . .
O O6 0.5705(4) 0.9417(2) 0.26139(16) 0.0186(7) Uani d . . . 1 . .
O O7 0.5448(3) 0.8503(2) 0.43167(16) 0.0150(6) Uani d . . . 1 . .
O O8 0.6889(3) 0.8647(2) 0.62682(16) 0.0156(6) Uani d . . . 1 . .
O O9 0.4923(4) 0.7456(2) 0.53812(17) 0.0189(7) Uani d . . . 1 . .
O O10 0.8418(4) 0.8015(2) 0.79299(17) 0.0263(8) Uani d . . . 1 . .
O O11 0.7229(5) 0.7887(3) 0.9091(2) 0.0408(10) Uani d . . . 1 . .
O O12 0.9867(4) 0.9047(2) 0.91415(17) 0.0231(7) Uani d . . . 1 . .
O O13 0.7412(4) 0.9326(2) 0.8636(2) 0.0328(8) Uani d . . . 1 . .
N N2 0.3366(4) 0.7985(2) 0.05604(19) 0.0110(7) Uani d . . . 1 . .
N N3 0.1684(4) 0.8412(3) 0.1780(2) 0.0153(8) Uani d . . . 1 . .
N N4 0.8676(4) 0.7142(3) 0.63065(19) 0.0141(8) Uani d . . . 1 . .
N N5 0.6100(4) 0.6023(3) 0.68289(19) 0.0141(8) Uani d . . . 1 . .
N N6 0.4684(4) 0.7531(3) 0.72775(19) 0.0135(8) Uani d . . . 1 . .
N N8 0.5239(4) 0.7107(3) 0.1275(2) 0.0134(7) Uani d . . . 1 . .
C C1 0.6278(5) 0.6799(3) 0.1709(2) 0.0161(9) Uani d . . . 1 . .
H H1 0.6275 0.6958 0.2263 0.019 Uiso calc U . R 1 . .
C C2 0.7335(5) 0.6266(3) 0.1376(3) 0.0194(10) Uani d . . . 1 . .
H H2 0.8061 0.6064 0.1696 0.023 Uiso calc U . R 1 . .
C C3 0.7341(5) 0.6021(3) 0.0569(3) 0.0209(10) Uani d . . . 1 . .
H H3 0.8065 0.5648 0.0328 0.025 Uiso calc U . R 1 . .
C C4 0.6269(5) 0.6330(3) 0.0117(3) 0.0172(9) Uani d . . . 1 . .
H H4 0.6253 0.6173 -0.0438 0.021 Uiso calc U . R 1 . .
C C5 0.5221(5) 0.6873(3) 0.0486(2) 0.0137(9) Uani d . . . 1 . .
C C6 0.3949(5) 0.7181(3) 0.0035(2) 0.0143(9) Uani d . . . 1 . .
H H6A 0.4453 0.7439 -0.0397 0.017 Uiso calc U . R 1 . .
H H6B 0.2989 0.6578 -0.02 0.017 Uiso calc U . R 1 . .
C C7 0.1577(5) 0.7903(3) 0.0368(2) 0.0124(9) Uani d . . . 1 . .
H H7A 0.0941 0.7175 0.0162 0.015 Uiso calc U . R 1 . .
H H7B 0.1457 0.8255 -0.0044 0.015 Uiso calc U . R 1 . .
C C8 0.0880(5) 0.8380(3) 0.1094(2) 0.0119(9) Uani d . . . 1 . .
C C9 -0.0510(5) 0.8722(3) 0.1057(3) 0.0156(9) Uani d . . . 1 . .
H H9 -0.1061 0.8687 0.0564 0.019 Uiso calc U . R 1 . .
C C10 -0.1098(5) 0.9119(3) 0.1750(3) 0.0193(10) Uani d . . . 1 . .
H H10 -0.2067 0.9352 0.1738 0.023 Uiso calc U . R 1 . .
C C11 -0.0258(6) 0.9172(3) 0.2460(3) 0.0233(10) Uani d . . . 1 . .
H H11 -0.0625 0.9455 0.2942 0.028 Uiso calc U . R 1 . .
C C12 0.1119(5) 0.8807(3) 0.2453(3) 0.0199(10) Uani d . . . 1 . .
H H12 0.1692 0.8835 0.2939 0.024 Uiso calc U . R 1 . .
C C13 0.4503(5) 0.9038(3) 0.0626(2) 0.0130(9) Uani d . . . 1 . .
H H13A 0.567 0.9016 0.0713 0.016 Uiso calc U . R 1 . .
H H13B 0.4292 0.9515 0.1099 0.016 Uiso calc U . R 1 . .
C C14 0.4346(5) 0.9481(3) -0.0072(2) 0.0141(9) Uani d . . . 1 . .
H H14A 0.3215 0.9567 -0.0143 0.017 Uiso calc U . R 1 . .
H H14B 0.4514 0.9006 -0.0556 0.017 Uiso calc U . R 1 . .
C C15 0.5230(5) 0.8834(3) 0.3034(2) 0.0149(9) Uani d . . . 1 . .
C C16 0.5970(5) 0.9156(3) 0.3862(2) 0.0150(9) Uani d . . . 1 . .
C C17 0.7153(6) 0.9998(3) 0.4294(3) 0.0230(10) Uani d . . . 1 . .
H H17 0.7712 1.057 0.412 0.028 Uiso calc U . R 1 . .
C C18 0.7393(6) 0.9858(3) 0.5056(3) 0.0211(10) Uani d . . . 1 . .
H H18 0.815 1.0315 0.5489 0.025 Uiso calc U . R 1 . .
C C19 0.6326(5) 0.8943(3) 0.5042(2) 0.0153(9) Uani d . . . 1 . .
C C20 0.5986(5) 0.8295(3) 0.5596(2) 0.0144(9) Uani d . . . 1 . .
C C21 0.5670(5) 0.5312(3) 0.5343(2) 0.0182(10) Uani d . . . 1 . .
H H21A 0.663 0.502 0.5317 0.022 Uiso calc U . R 1 . .
H H21B 0.607 0.6024 0.5303 0.022 Uiso calc U . R 1 . .
C C22 0.4973(5) 0.5309(3) 0.6122(2) 0.0163(9) Uani d . . . 1 . .
H H22A 0.3906 0.5491 0.6102 0.02 Uiso calc U . R 1 . .
H H22B 0.4724 0.4607 0.6185 0.02 Uiso calc U . R 1 . .
C C23 0.7699(5) 0.5764(3) 0.6913(3) 0.0174(9) Uani d . . . 1 . .
H H23A 0.7502 0.5015 0.673 0.021 Uiso calc U . R 1 . .
H H23B 0.8172 0.5991 0.7473 0.021 Uiso calc U . R 1 . .
C C24 0.8906(5) 0.6278(3) 0.6437(2) 0.0157(9) Uani d . . . 1 . .
C C25 1.0197(5) 0.5902(3) 0.6143(3) 0.0206(10) Uani d . . . 1 . .
H H25 1.0342 0.5288 0.6231 0.025 Uiso calc U . R 1 . .
C C26 1.1268(5) 0.6433(4) 0.5720(3) 0.0228(10) Uani d . . . 1 . .
H H26 1.2162 0.619 0.5516 0.027 Uiso calc U . R 1 . .
C C27 1.1023(5) 0.7316(3) 0.5599(3) 0.0220(10) Uani d . . . 1 . .
H H27 1.1752 0.7693 0.5313 0.026 Uiso calc U . R 1 . .
C C28 0.9722(5) 0.7648(3) 0.5893(2) 0.0182(10) Uani d . . . 1 . .
H H28 0.9554 0.8255 0.5802 0.022 Uiso calc U . R 1 . .
C C29 0.5198(5) 0.6018(3) 0.7534(2) 0.0169(9) Uani d . . . 1 . .
H H29A 0.601 0.6236 0.8013 0.02 Uiso calc U . R 1 . .
H H29B 0.4494 0.532 0.7494 0.02 Uiso calc U . R 1 . .
C C30 0.4123(5) 0.6740(3) 0.7588(2) 0.0149(9) Uani d . . . 1 . .
C C31 0.2707(5) 0.6636(3) 0.7973(2) 0.0168(9) Uani d . . . 1 . .
H H31 0.2308 0.606 0.8172 0.02 Uiso calc U . R 1 . .
C C32 0.1882(5) 0.7390(3) 0.8061(2) 0.0203(10) Uani d . . . 1 . .
H H32 0.0921 0.7345 0.8331 0.024 Uiso calc U . R 1 . .
C C33 0.2483(5) 0.8207(3) 0.7750(2) 0.0199(10) Uani d . . . 1 . .
H H33 0.1934 0.8729 0.7805 0.024 Uiso calc U . R 1 . .
C C34 0.3881(5) 0.8262(3) 0.7361(2) 0.0166(9) Uani d . . . 1 . .
H H34 0.4285 0.8825 0.7147 0.02 Uiso calc U . R 1 . .
O O14 0.2665(4) 0.6712(2) 0.38869(19) 0.0280(8) Uani d . . D 1 . .
H H14C 0.335(5) 0.702(3) 0.4315(15) 0.042 Uiso d U . D 1 . .
H H14D 0.300(6) 0.708(3) 0.3560(19) 0.042 Uiso d U . D 1 . .
O O15 -0.0237(7) 0.2164(4) 0.6006(4) 0.0898(17) Uiso d . . D 1 . .
H H15 -0.0964 0.2429 0.6205 0.135 Uiso calc U . R 1 . .
C C35 0.1369(7) 0.2873(4) 0.6253(4) 0.0488(15) Uiso d . . D 1 . .
H H35A 0.2151 0.2702 0.5873 0.059 Uiso calc U . R 1 . .
H H35B 0.1805 0.2837 0.6773 0.059 Uiso calc U . R 1 . .
C C36 0.1232(19) 0.3940(6) 0.6303(11) 0.245(8) Uiso d . . D 1 . .
H H36A 0.0252 0.3899 0.5957 0.367 Uiso calc U . R 1 . .
H H36B 0.2237 0.4337 0.614 0.367 Uiso calc U . R 1 . .
H H36C 0.112 0.4274 0.6845 0.367 Uiso calc U . R 1 . .

loop_
_atom_site_aniso_label
_atom_site_aniso_U_11
_atom_site_aniso_U_22
_atom_site_aniso_U_33
_atom_site_aniso_U_12
_atom_site_aniso_U_13
_atom_site_aniso_U_23
Cu1 0.0140(3) 0.0146(3) 0.0100(3) 0.0057(2) 0.0016(2) 0.0055(2)
Cu2 0.0143(3) 0.0142(3) 0.0123(3) 0.0046(2) 0.0026(2) 0.0050(2)
Cl1 0.0187(5) 0.0149(5) 0.0170(5) 0.0056(4) 0.0042(4) 0.0068(4)
Cl2 0.0220(5) 0.0164(5) 0.0132(5) 0.0048(4) 0.0038(4) 0.0038(4)
O1 0.0212(16) 0.0219(17) 0.0335(19) 0.0043(14) -0.0022(14) 0.0197(15)
O2 0.039(2) 0.0200(18) 0.030(2) -0.0081(15) 0.0062(16) 0.0004(15)
O3 0.0254(18) 0.038(2) 0.041(2) 0.0211(15) 0.0148(15) 0.0279(17)
O4 0.0311(19) 0.044(2) 0.0179(17) 0.0193(16) 0.0087(14) 0.0101(15)
O5 0.0172(15) 0.0167(16) 0.0120(15) 0.0032(13) 0.0008(12) 0.0058(12)
O6 0.0228(16) 0.0215(17) 0.0149(16) 0.0069(13) 0.0041(13) 0.0098(13)
O7 0.0166(15) 0.0153(15) 0.0134(15) 0.0023(12) -0.0002(12) 0.0070(12)
O8 0.0194(15) 0.0171(15) 0.0111(15) 0.0054(13) -0.0008(12) 0.0057(12)
O9 0.0206(16) 0.0188(16) 0.0173(16) 0.0031(14) 0.0005(13) 0.0077(13)
O10 0.0253(18) 0.038(2) 0.0142(17) 0.0167(15) 0.0007(13) -0.0036(14)
O11 0.048(2) 0.038(2) 0.029(2) -0.0072(18) 0.0054(17) 0.0163(17)
O12 0.0270(17) 0.0216(17) 0.0171(17) 0.0049(14) -0.0053(13) 0.0019(13)
O13 0.0246(18) 0.0218(18) 0.050(2) 0.0127(15) -0.0004(16) 0.0000(16)
N2 0.0121(17) 0.0084(17) 0.0122(18) 0.0027(14) 0.0005(14) 0.0023(14)
N3 0.0169(18) 0.0181(19) 0.0123(19) 0.0055(15) 0.0023(14) 0.0060(15)
N4 0.0138(18) 0.0174(19) 0.0103(18) 0.0042(15) 0.0003(14) 0.0024(15)
N5 0.0156(18) 0.0210(19) 0.0083(17) 0.0083(15) 0.0038(14) 0.0048(15)
N6 0.0148(18) 0.0158(19) 0.0107(18) 0.0060(15) 0.0015(14) 0.0029(15)
N8 0.0120(17) 0.0140(18) 0.0139(19) 0.0021(14) 0.0017(14) 0.0046(15)
C1 0.017(2) 0.019(2) 0.015(2) 0.0052(18) 0.0008(17) 0.0090(18)
C2 0.019(2) 0.020(2) 0.025(3) 0.0088(19) 0.0020(19) 0.013(2)
C3 0.019(2) 0.013(2) 0.034(3) 0.0068(19) 0.008(2) 0.009(2)
C4 0.020(2) 0.014(2) 0.017(2) 0.0008(18) 0.0063(18) 0.0048(18)
C5 0.016(2) 0.009(2) 0.015(2) -0.0006(17) 0.0020(17) 0.0051(17)
C6 0.018(2) 0.014(2) 0.013(2) 0.0058(17) 0.0015(17) 0.0042(17)
C7 0.013(2) 0.015(2) 0.011(2) 0.0022(17) 0.0003(16) 0.0074(17)
C8 0.014(2) 0.007(2) 0.014(2) 0.0001(16) 0.0020(17) 0.0044(17)
C9 0.013(2) 0.015(2) 0.019(2) 0.0022(17) 0.0010(17) 0.0081(18)
C10 0.013(2) 0.020(2) 0.027(3) 0.0049(18) 0.0034(19) 0.008(2)
C11 0.027(3) 0.026(3) 0.017(2) 0.011(2) 0.005(2) 0.000(2)
C12 0.019(2) 0.028(3) 0.015(2) 0.008(2) 0.0007(18) 0.006(2)
C13 0.013(2) 0.010(2) 0.013(2) -0.0015(16) 0.0014(16) 0.0017(17)
C14 0.017(2) 0.011(2) 0.015(2) 0.0040(18) 0.0006(17) 0.0036(17)
C15 0.016(2) 0.018(2) 0.016(2) 0.0098(19) 0.0049(18) 0.0074(19)
C16 0.020(2) 0.011(2) 0.017(2) 0.0042(18) 0.0068(18) 0.0086(18)
C17 0.026(3) 0.022(2) 0.019(2) -0.001(2) 0.003(2) 0.010(2)
C18 0.025(2) 0.022(2) 0.015(2) 0.002(2) -0.0026(19) 0.0072(19)
C19 0.016(2) 0.021(2) 0.010(2) 0.0061(18) 0.0009(17) 0.0045(18)
C20 0.014(2) 0.016(2) 0.015(2) 0.0084(18) 0.0038(17) 0.0037(18)
C21 0.021(2) 0.018(2) 0.015(2) 0.0063(19) 0.0005(18) 0.0021(19)
C22 0.018(2) 0.012(2) 0.017(2) 0.0020(18) -0.0005(18) 0.0015(18)
C23 0.021(2) 0.015(2) 0.018(2) 0.0081(18) -0.0018(18) 0.0059(18)
C24 0.016(2) 0.020(2) 0.011(2) 0.0062(18) -0.0011(17) 0.0025(18)
C25 0.022(2) 0.023(2) 0.017(2) 0.011(2) -0.0022(19) 0.0009(19)
C26 0.014(2) 0.031(3) 0.022(3) 0.008(2) 0.0039(19) 0.001(2)
C27 0.018(2) 0.026(3) 0.020(2) 0.003(2) 0.0044(19) 0.004(2)
C28 0.015(2) 0.021(2) 0.016(2) 0.0027(18) 0.0023(18) 0.0036(19)
C29 0.020(2) 0.015(2) 0.016(2) 0.0047(18) 0.0043(18) 0.0061(18)
C30 0.017(2) 0.016(2) 0.010(2) 0.0027(18) -0.0014(17) 0.0036(17)
C31 0.017(2) 0.020(2) 0.011(2) 0.0012(18) 0.0006(17) 0.0045(18)
C32 0.017(2) 0.028(3) 0.014(2) 0.0057(19) 0.0023(18) 0.0028(19)
C33 0.020(2) 0.022(2) 0.017(2) 0.011(2) -0.0002(19) 0.0000(19)
C34 0.018(2) 0.019(2) 0.012(2) 0.0049(18) -0.0018(17) 0.0038(18)
O14 0.034(2) 0.0245(18) 0.0196(18) -0.0018(15) -0.0016(15) 0.0060(15)

loop_
_atom_type_symbol
_atom_type_description
_atom_type_scat_dispersion_real
_atom_type_scat_dispersion_imag
_atom_type_scat_source
C C 0.0033 0.0016 'International Tables Vol C Tables 4.2.6.8 and 6.1.1.4'
H H 0.0000 0.0000 'International Tables Vol C Tables 4.2.6.8 and 6.1.1.4'
Cl Cl 0.1484 0.1585 'International Tables Vol C Tables 4.2.6.8 and 6.1.1.4'
Cu Cu 0.3201 1.2651 'International Tables Vol C Tables 4.2.6.8 and 6.1.1.4'
N N 0.0061 0.0033 'International Tables Vol C Tables 4.2.6.8 and 6.1.1.4'
O O 0.0106 0.0060 'International Tables Vol C Tables 4.2.6.8 and 6.1.1.4'

loop_
_geom_angle_atom_site_label_1
_geom_angle_atom_site_label_2
_geom_angle_atom_site_label_3
_geom_angle_site_symmetry_1
_geom_angle_site_symmetry_3
_geom_angle
_geom_angle_publ_flag
N3 Cu1 N8 . . 165.80(14) ?
N3 Cu1 O5 . . 97.17(13) ?
N8 Cu1 O5 . . 96.68(13) ?
N3 Cu1 N2 . . 83.48(13) ?
N8 Cu1 N2 . . 83.78(13) ?
O5 Cu1 N2 . . 166.73(12) ?
N3 Cu1 O1 . . 86.01(12) ?
N8 Cu1 O1 . . 86.71(12) ?
O5 Cu1 O1 . . 108.17(11) ?
N2 Cu1 O1 . . 85.10(11) ?
N6 Cu2 O8 . . 100.74(13) ?
N6 Cu2 N4 . . 165.24(14) ?
O8 Cu2 N4 . . 94.00(13) ?
N6 Cu2 N5 . . 83.28(14) ?
O8 Cu2 N5 . . 160.46(13) ?
N4 Cu2 N5 . . 83.07(14) ?
N6 Cu2 O10 . . 91.76(12) ?
O8 Cu2 O10 . . 109.55(12) ?
N4 Cu2 O10 . . 82.48(12) ?
N5 Cu2 O10 . . 89.28(12) ?
O3 Cl1 O2 . . 110.3(2) ?
O3 Cl1 O4 . . 110.2(2) ?
O2 Cl1 O4 . . 108.9(2) ?
O3 Cl1 O1 . . 109.05(18) ?
O2 Cl1 O1 . . 108.85(19) ?
O4 Cl1 O1 . . 109.5(2) ?
O13 Cl2 O11 . . 108.9(2) ?
O13 Cl2 O12 . . 111.11(19) ?
O11 Cl2 O12 . . 111.0(2) ?
O13 Cl2 O10 . . 108.2(2) ?
O11 Cl2 O10 . . 109.2(2) ?
O12 Cl2 O10 . . 108.48(19) ?
Cl1 O1 Cu1 . . 124.21(17) ?
C15 O5 Cu1 . . 103.9(2) ?
C19 O7 C16 . . 107.2(3) ?
C20 O8 Cu2 . . 106.6(2) ?
Cl2 O10 Cu2 . . 132.08(18) ?
C6 N2 C7 . . 113.7(3) ?
C6 N2 C13 . . 111.4(3) ?
C7 N2 C13 . . 113.1(3) ?
C6 N2 Cu1 . . 108.1(2) ?
C7 N2 Cu1 . . 105.4(2) ?
C13 N2 Cu1 . . 104.4(2) ?
C8 N3 C12 . . 118.8(4) ?
C8 N3 Cu1 . . 113.9(3) ?
C12 N3 Cu1 . . 127.2(3) ?
C28 N4 C24 . . 119.2(4) ?
C28 N4 Cu2 . . 127.2(3) ?
C24 N4 Cu2 . . 113.6(3) ?
C23 N5 C29 . . 112.7(3) ?
C23 N5 C22 . . 111.3(3) ?
C29 N5 C22 . . 109.0(3) ?
C23 N5 Cu2 . . 106.9(2) ?
C29 N5 Cu2 . . 106.3(2) ?
C22 N5 Cu2 . . 110.5(2) ?
C30 N6 C34 . . 119.4(4) ?
C30 N6 Cu2 . . 114.1(3) ?
C34 N6 Cu2 . . 126.4(3) ?
C1 N8 C5 . . 119.5(4) ?
C1 N8 Cu1 . . 126.5(3) ?
C5 N8 Cu1 . . 114.0(3) ?
N8 C1 C2 . . 122.0(4) ?
N8 C1 H1 . . 119.0 ?
C2 C1 H1 . . 119.0 ?
C1 C2 C3 . . 119.5(4) ?
C1 C2 H2 . . 120.2 ?
C3 C2 H2 . . 120.2 ?
C2 C3 C4 . . 118.8(4) ?
C2 C3 H3 . . 120.6 ?
C4 C3 H3 . . 120.6 ?
C5 C4 C3 . . 119.3(4) ?
C5 C4 H4 . . 120.4 ?
C3 C4 H4 . . 120.4 ?
N8 C5 C4 . . 120.9(4) ?
N8 C5 C6 . . 116.5(4) ?
C4 C5 C6 . . 122.5(4) ?
N2 C6 C5 . . 110.5(3) ?
N2 C6 H6A . . 109.6 ?
C5 C6 H6A . . 109.6 ?
N2 C6 H6B . . 109.6 ?
C5 C6 H6B . . 109.6 ?
H6A C6 H6B . . 108.1 ?
N2 C7 C8 . . 110.1(3) ?
N2 C7 H7A . . 109.6 ?
C8 C7 H7A . . 109.6 ?
N2 C7 H7B . . 109.6 ?
C8 C7 H7B . . 109.6 ?
H7A C7 H7B . . 108.1 ?
N3 C8 C9 . . 122.1(4) ?
N3 C8 C7 . . 115.2(3) ?
C9 C8 C7 . . 122.6(4) ?
C8 C9 C10 . . 118.9(4) ?
C8 C9 H9 . . 120.5 ?
C10 C9 H9 . . 120.5 ?
C11 C10 C9 . . 119.2(4) ?
C11 C10 H10 . . 120.4 ?
C9 C10 H10 . . 120.4 ?
C12 C11 C10 . . 118.7(4) ?
C12 C11 H11 . . 120.6 ?
C10 C11 H11 . . 120.6 ?
N3 C12 C11 . . 122.2(4) ?
N3 C12 H12 . . 118.9 ?
C11 C12 H12 . . 118.9 ?
N2 C13 C14 . . 116.7(3) ?
N2 C13 H13A . . 108.1 ?
C14 C13 H13A . . 108.1 ?
N2 C13 H13B . . 108.1 ?
C14 C13 H13B . . 108.1 ?
H13A C13 H13B . . 107.3 ?
C13 C14 C14 . 2_675 109.8(4) ?
C13 C14 H14A . . 109.7 ?
C14 C14 H14A 2_675 . 109.7 ?
C13 C14 H14B . . 109.7 ?
C14 C14 H14B 2_675 . 109.7 ?
H14A C14 H14B . . 108.2 ?
O6 C15 O5 . . 124.6(4) ?
O6 C15 C16 . . 118.2(4) ?
O5 C15 C16 . . 117.2(3) ?
C17 C16 O7 . . 109.5(4) ?
C17 C16 C15 . . 132.8(4) ?
O7 C16 C15 . . 117.6(3) ?
C16 C17 C18 . . 106.9(4) ?
C16 C17 H17 . . 126.6 ?
C18 C17 H17 . . 126.6 ?
C19 C18 C17 . . 106.4(4) ?
C19 C18 H18 . . 126.8 ?
C17 C18 H18 . . 126.8 ?
C18 C19 O7 . . 110.0(4) ?
C18 C19 C20 . . 135.8(4) ?
O7 C19 C20 . . 114.0(3) ?
O9 C20 O8 . . 124.8(4) ?
O9 C20 C19 . . 119.1(4) ?
O8 C20 C19 . . 116.0(4) ?
C22 C21 C21 . 2_666 110.4(4) ?
C22 C21 H21A . . 109.6 ?
C21 C21 H21A 2_666 . 109.6 ?
C22 C21 H21B . . 109.6 ?
C21 C21 H21B 2_666 . 109.6 ?
H21A C21 H21B . . 108.1 ?
N5 C22 C21 . . 114.8(3) ?
N5 C22 H22A . . 108.6 ?
C21 C22 H22A . . 108.6 ?
N5 C22 H22B . . 108.6 ?
C21 C22 H22B . . 108.6 ?
H22A C22 H22B . . 107.5 ?
N5 C23 C24 . . 109.7(3) ?
N5 C23 H23A . . 109.7 ?
C24 C23 H23A . . 109.7 ?
N5 C23 H23B . . 109.7 ?
C24 C23 H23B . . 109.7 ?
H23A C23 H23B . . 108.2 ?
N4 C24 C25 . . 121.0(4) ?
N4 C24 C23 . . 116.1(4) ?
C25 C24 C23 . . 122.9(4) ?
C26 C25 C24 . . 119.1(4) ?
C26 C25 H25 . . 120.4 ?
C24 C25 H25 . . 120.4 ?
C27 C26 C25 . . 119.1(4) ?
C27 C26 H26 . . 120.4 ?
C25 C26 H26 . . 120.4 ?
C28 C27 C26 . . 119.5(4) ?
C28 C27 H27 . . 120.3 ?
C26 C27 H27 . . 120.3 ?
N4 C28 C27 . . 122.1(4) ?
N4 C28 H28 . . 119.0 ?
C27 C28 H28 . . 119.0 ?
N5 C29 C30 . . 109.0(3) ?
N5 C29 H29A . . 109.9 ?
C30 C29 H29A . . 109.9 ?
N5 C29 H29B . . 109.9 ?
C30 C29 H29B . . 109.9 ?
H29A C29 H29B . . 108.3 ?
N6 C30 C31 . . 121.9(4) ?
N6 C30 C29 . . 115.5(4) ?
C31 C30 C29 . . 122.6(4) ?
C30 C31 C32 . . 118.7(4) ?
C30 C31 H31 . . 120.6 ?
C32 C31 H31 . . 120.6 ?
C33 C32 C31 . . 118.9(4) ?
C33 C32 H32 . . 120.5 ?
C31 C32 H32 . . 120.5 ?
C34 C33 C32 . . 119.8(4) ?
C34 C33 H33 . . 120.1 ?
C32 C33 H33 . . 120.1 ?
N6 C34 C33 . . 121.1(4) ?
N6 C34 H34 . . 119.4 ?
C33 C34 H34 . . 119.4 ?
H14C O14 H14D . . 104.4(16) ?
C35 O15 H15 . . 109.5 ?
O15 C35 C36 . . 109.1(7) ?
O15 C35 H35A . . 109.9 ?
C36 C35 H35A . . 109.9 ?
O15 C35 H35B . . 109.9 ?
C36 C35 H35B . . 109.9 ?
H35A C35 H35B . . 108.3 ?
C35 C36 H36A . . 109.5 ?
C35 C36 H36B . . 109.5 ?
H36A C36 H36B . . 109.5 ?
C35 C36 H36C . . 109.5 ?
H36A C36 H36C . . 109.5 ?
H36B C36 H36C . . 109.5 ?

loop_
_geom_bond_atom_site_label_1
_geom_bond_atom_site_label_2
_geom_bond_site_symmetry_2
_geom_bond_distance
_geom_bond_publ_flag
Cu1 N3 . 1.966(4) ?
Cu1 N8 . 1.972(3) ?
Cu1 O5 . 1.984(3) ?
Cu1 N2 . 2.031(3) ?
Cu1 O1 . 2.487(3) ?
Cu2 N6 . 1.971(3) ?
Cu2 O8 . 1.976(3) ?
Cu2 N4 . 1.988(3) ?
Cu2 N5 . 2.035(3) ?
Cu2 O10 . 2.353(3) ?
Cl1 O3 . 1.428(3) ?
Cl1 O2 . 1.435(3) ?
Cl1 O4 . 1.439(3) ?
Cl1 O1 . 1.442(3) ?
Cl2 O13 . 1.428(3) ?
Cl2 O11 . 1.433(3) ?
Cl2 O12 . 1.435(3) ?
Cl2 O10 . 1.451(3) ?
O5 C15 . 1.276(5) ?
O6 C15 . 1.240(5) ?
O7 C19 . 1.361(5) ?
O7 C16 . 1.367(5) ?
O8 C20 . 1.288(5) ?
O9 C20 . 1.238(5) ?
N2 C6 . 1.481(5) ?
N2 C7 . 1.486(5) ?
N2 C13 . 1.513(5) ?
N3 C8 . 1.343(5) ?
N3 C12 . 1.347(5) ?
N4 C28 . 1.341(5) ?
N4 C24 . 1.349(5) ?
N5 C23 . 1.484(5) ?
N5 C29 . 1.489(5) ?
N5 C22 . 1.497(5) ?
N6 C30 . 1.346(5) ?
N6 C34 . 1.351(5) ?
N8 C1 . 1.350(5) ?
N8 C5 . 1.352(5) ?
C1 C2 . 1.366(6) ?
C1 H1 . 0.95 ?
C2 C3 . 1.385(6) ?
C2 H2 . 0.95 ?
C3 C4 . 1.391(6) ?
C3 H3 . 0.95 ?
C4 C5 . 1.390(6) ?
C4 H4 . 0.95 ?
C5 C6 . 1.509(6) ?
C6 H6A . 0.99 ?
C6 H6B . 0.99 ?
C7 C8 . 1.513(5) ?
C7 H7A . 0.99 ?
C7 H7B . 0.99 ?
C8 C9 . 1.372(6) ?
C9 C10 . 1.387(6) ?
C9 H9 . 0.95 ?
C10 C11 . 1.384(6) ?
C10 H10 . 0.95 ?
C11 C12 . 1.376(6) ?
C11 H11 . 0.95 ?
C12 H12 . 0.95 ?
C13 C14 . 1.526(6) ?
C13 H13A . 0.99 ?
C13 H13B . 0.99 ?
C14 C14 2_675 1.534(8) ?
C14 H14A . 0.99 ?
C14 H14B . 0.99 ?
C15 C16 . 1.476(6) ?
C16 C17 . 1.357(6) ?
C17 C18 . 1.420(6) ?
C17 H17 . 0.95 ?
C18 C19 . 1.357(6) ?
C18 H18 . 0.95 ?
C19 C20 . 1.484(6) ?
C21 C22 . 1.522(6) ?
C21 C21 2_666 1.528(8) ?
C21 H21A . 0.99 ?
C21 H21B . 0.99 ?
C22 H22A . 0.99 ?
C22 H22B . 0.99 ?
C23 C24 . 1.501(6) ?
C23 H23A . 0.99 ?
C23 H23B . 0.99 ?
C24 C25 . 1.389(6) ?
C25 C26 . 1.382(6) ?
C25 H25 . 0.95 ?
C26 C27 . 1.374(6) ?
C26 H26 . 0.95 ?
C27 C28 . 1.367(6) ?
C27 H27 . 0.95 ?
C28 H28 . 0.95 ?
C29 C30 . 1.510(6) ?
C29 H29A . 0.99 ?
C29 H29B . 0.99 ?
C30 C31 . 1.386(6) ?
C31 C32 . 1.390(6) ?
C31 H31 . 0.95 ?
C32 C33 . 1.383(6) ?
C32 H32 . 0.95 ?
C33 C34 . 1.379(6) ?
C33 H33 . 0.95 ?
C34 H34 . 0.95 ?
O14 H14C . 0.869(10) ?
O14 H14D . 0.873(10) ?
O15 C35 . 1.423(6) ?
O15 H15 . 0.84 ?
C35 C36 . 1.516(8) ?
C35 H35A . 0.99 ?
C35 H35B . 0.99 ?
C36 H36A . 0.98 ?
C36 H36B . 0.98 ?
C36 H36C . 0.98 ?

loop_
_geom_torsion_atom_site_label_1
_geom_torsion_atom_site_label_2
_geom_torsion_atom_site_label_3
_geom_torsion_atom_site_label_4
_geom_torsion_site_symmetry_1
_geom_torsion_site_symmetry_2
_geom_torsion_site_symmetry_3
_geom_torsion_site_symmetry_4
_geom_torsion
_geom_torsion_publ_flag
O3 Cl1 O1 Cu1 . . . . -54.4(3) ?
O2 Cl1 O1 Cu1 . . . . -174.8(2) ?
O4 Cl1 O1 Cu1 . . . . 66.3(3) ?
O13 Cl2 O10 Cu2 . . . . -36.3(3) ?
O11 Cl2 O10 Cu2 . . . . 82.0(3) ?
O12 Cl2 O10 Cu2 . . . . -157.0(2) ?
C5 N8 C1 C2 . . . . 0.8(6) ?
Cu1 N8 C1 C2 . . . . 176.6(3) ?
N8 C1 C2 C3 . . . . -0.6(6) ?
C1 C2 C3 C4 . . . . 0.3(6) ?
C2 C3 C4 C5 . . . . -0.2(6) ?
C1 N8 C5 C4 . . . . -0.7(6) ?
Cu1 N8 C5 C4 . . . . -177.0(3) ?
C1 N8 C5 C6 . . . . 176.1(3) ?
Cu1 N8 C5 C6 . . . . -0.1(4) ?
C3 C4 C5 N8 . . . . 0.4(6) ?
C3 C4 C5 C6 . . . . -176.2(4) ?
C7 N2 C6 C5 . . . . -144.7(3) ?
C13 N2 C6 C5 . . . . 86.1(4) ?
Cu1 N2 C6 C5 . . . . -28.0(4) ?
N8 C5 C6 N2 . . . . 19.5(5) ?
C4 C5 C6 N2 . . . . -163.7(3) ?
C6 N2 C7 C8 . . . . 153.8(3) ?
C13 N2 C7 C8 . . . . -77.8(4) ?
Cu1 N2 C7 C8 . . . . 35.6(3) ?
C12 N3 C8 C9 . . . . -1.1(6) ?
Cu1 N3 C8 C9 . . . . 177.2(3) ?
C12 N3 C8 C7 . . . . -178.7(3) ?
Cu1 N3 C8 C7 . . . . -0.4(4) ?
N2 C7 C8 N3 . . . . -24.7(5) ?
N2 C7 C8 C9 . . . . 157.7(3) ?
N3 C8 C9 C10 . . . . 0.4(6) ?
C7 C8 C9 C10 . . . . 177.9(4) ?
C8 C9 C10 C11 . . . . 0.8(6) ?
C9 C10 C11 C12 . . . . -1.4(6) ?
C8 N3 C12 C11 . . . . 0.5(6) ?
Cu1 N3 C12 C11 . . . . -177.6(3) ?
C10 C11 C12 N3 . . . . 0.7(7) ?
C6 N2 C13 C14 . . . . 75.9(4) ?
C7 N2 C13 C14 . . . . -53.6(5) ?
Cu1 N2 C13 C14 . . . . -167.6(3) ?
N2 C13 C14 C14 . . . 2_675 -176.6(4) ?
Cu1 O5 C15 O6 . . . . 1.3(5) ?
Cu1 O5 C15 C16 . . . . -177.7(3) ?
C19 O7 C16 C17 . . . . -0.3(5) ?
C19 O7 C16 C15 . . . . 178.3(4) ?
O6 C15 C16 C17 . . . . -1.2(7) ?
O5 C15 C16 C17 . . . . 177.9(5) ?
O6 C15 C16 O7 . . . . -179.3(4) ?
O5 C15 C16 O7 . . . . -0.3(6) ?
O7 C16 C17 C18 . . . . 0.6(5) ?
C15 C16 C17 C18 . . . . -177.7(4) ?
C16 C17 C18 C19 . . . . -0.6(5) ?
C17 C18 C19 O7 . . . . 0.5(5) ?
C17 C18 C19 C20 . . . . 175.2(5) ?
C16 O7 C19 C18 . . . . -0.1(5) ?
C16 O7 C19 C20 . . . . -176.1(3) ?
Cu2 O8 C20 O9 . . . . 14.6(5) ?
Cu2 O8 C20 C19 . . . . -162.8(3) ?
C18 C19 C20 O9 . . . . -177.6(5) ?
O7 C19 C20 O9 . . . . -3.0(6) ?
C18 C19 C20 O8 . . . . -0.1(7) ?
O7 C19 C20 O8 . . . . 174.5(3) ?
C23 N5 C22 C21 . . . . -60.7(5) ?
C29 N5 C22 C21 . . . . 174.4(3) ?
Cu2 N5 C22 C21 . . . . 57.9(4) ?
C21 C21 C22 N5 2_666 . . . -171.3(4) ?
C29 N5 C23 C24 . . . . -150.9(3) ?
C22 N5 C23 C24 . . . . 86.3(4) ?
Cu2 N5 C23 C24 . . . . -34.5(4) ?
C28 N4 C24 C25 . . . . -0.6(6) ?
Cu2 N4 C24 C25 . . . . 176.6(3) ?
C28 N4 C24 C23 . . . . 179.2(4) ?
Cu2 N4 C24 C23 . . . . -3.5(4) ?
N5 C23 C24 N4 . . . . 26.2(5) ?
N5 C23 C24 C25 . . . . -154.0(4) ?
N4 C24 C25 C26 . . . . 0.8(6) ?
C23 C24 C25 C26 . . . . -179.0(4) ?
C24 C25 C26 C27 . . . . -0.3(6) ?
C25 C26 C27 C28 . . . . -0.5(6) ?
C24 N4 C28 C27 . . . . -0.1(6) ?
Cu2 N4 C28 C27 . . . . -177.0(3) ?
C26 C27 C28 N4 . . . . 0.7(6) ?
C23 N5 C29 C30 . . . . 152.9(3) ?
C22 N5 C29 C30 . . . . -83.0(4) ?
Cu2 N5 C29 C30 . . . . 36.1(4) ?
C34 N6 C30 C31 . . . . 2.0(6) ?
Cu2 N6 C30 C31 . . . . -178.1(3) ?
C34 N6 C30 C29 . . . . -174.2(4) ?
Cu2 N6 C30 C29 . . . . 5.7(4) ?
N5 C29 C30 N6 . . . . -28.8(5) ?
N5 C29 C30 C31 . . . . 155.0(4) ?
N6 C30 C31 C32 . . . . -2.3(6) ?
C29 C30 C31 C32 . . . . 173.8(4) ?
C30 C31 C32 C33 . . . . 1.2(6) ?
C31 C32 C33 C34 . . . . -0.1(6) ?
C30 N6 C34 C33 . . . . -0.8(6) ?
Cu2 N6 C34 C33 . . . . 179.3(3) ?
C32 C33 C34 N6 . . . . -0.2(6) ?
